data_1567661
loop_
_publ_author_name
'Kerckhoffs, Aidan'
'Christensen, Kirsten E.'
'Langton, Matthew J.'

_publ_section_title
;
 Fast relaxing red and near-IR switchable azobenzenes with chalcogen and
 halogen substituents: periodic trends, tuneable thermal half-lives and
 chalcogen bonding.
;
_journal_issue 39
_journal_name_full 'Chemical science'
_journal_page_first 11551
_journal_page_last 11559
_journal_paper_doi 10.1039/d2sc04601f
_journal_volume 13
_journal_year 2022
_chemical_formula_moiety 'C22 H26 N2 O4 Se4'
_chemical_formula_sum 'C22 H26 N2 O4 Se4'
_chemical_formula_weight 698.30
_chemical_melting_point ?
_space_group_IT_number 60
_space_group_name_Hall '-P 2n 2ab'
_space_group_name_H-M_alt 'P b c n'
_symmetry_cell_setting orthorhombic
_symmetry_space_group_name_Hall '-P 2n 2ab'
_symmetry_space_group_name_H-M 'P b c n'
_atom_sites_solution_hydrogens difmap
_atom_sites_solution_primary other
_audit_creation_date 2022-06-01
_audit_creation_method 'CRYSTALS_ver_*****_build_8199 '
_audit_update_record
;
2022-08-10 deposited with the CCDC.	2022-09-19 downloaded from the CCDC.
;
_cell_angle_alpha 90
_cell_angle_beta 90
_cell_angle_gamma 90
_cell_formula_units_Z 8
_cell_length_a 16.0349(3)
_cell_length_b 15.8463(4)
_cell_length_c 19.0464(4)
_cell_measurement_reflns_used 15686
_cell_measurement_temperature 150
_cell_measurement_theta_max 75.86
_cell_measurement_theta_min 3.89
_cell_volume 4839.57(18)
_computing_cell_refinement
; 
 CrysAlisPro (Rigaku Oxford Diffraction, 2017) 
;
_computing_data_collection 'SuperNova, (Oxford Diffraction, 2010)'
_computing_data_reduction
; 
 CrysAlisPro (Rigaku Oxford Diffraction, 2017) 
;
_computing_molecular_graphics 'CAMERON (Watkin et al., 1996)'
_computing_publication_material 'CRYSTALS (Betteridge et al., 2003)'
_computing_structure_refinement 'CRYSTALS (Betteridge et al., 2003)'
_computing_structure_solution 'Superflip (Palatinus & Chapuis, 2007)'
_diffrn_ambient_temperature 150
_diffrn_measured_fraction_theta_full 0.998
_diffrn_measured_fraction_theta_max 0.981
_diffrn_measurement_device Area
_diffrn_measurement_device_type 'Oxford Diffraction SuperNova'
_diffrn_measurement_method \w
_diffrn_radiation_monochromator 'focussing mirrors'
_diffrn_radiation_type 'Cu K\a'
_diffrn_radiation_wavelength 1.54184
_diffrn_reflns_av_R_equivalents 0.050
_diffrn_reflns_av_sigmaI/netI 0.0657
_diffrn_reflns_av_unetI/netI 0.065
_diffrn_reflns_limit_h_max 10
_diffrn_reflns_limit_h_min -20
_diffrn_reflns_limit_k_max 19
_diffrn_reflns_limit_k_min -18
_diffrn_reflns_limit_l_max 23
_diffrn_reflns_limit_l_min -23
_diffrn_reflns_number 43637
_diffrn_reflns_theta_full 75.176
_diffrn_reflns_theta_max 77.501
_diffrn_reflns_theta_min 3.922
_diffrn_standards_number 0
_exptl_absorpt_coefficient_mu 7.531
_exptl_absorpt_correction_T_max 0.51
_exptl_absorpt_correction_T_min 0.35
_exptl_absorpt_correction_type multi-scan
_exptl_absorpt_process_details
; 
 CrysAlisPro (Rigaku Oxford Diffraction, 2017) 
;
_exptl_crystal_colour dark_intense_red
_exptl_crystal_density_diffrn 1.917
_exptl_crystal_density_meas ?
_exptl_crystal_density_method 'not measured'
_exptl_crystal_description block
_exptl_crystal_F_000 2719.987
_exptl_crystal_size_max 0.14
_exptl_crystal_size_mid 0.11
_exptl_crystal_size_min 0.09
_refine_diff_density_max 1.48
_refine_diff_density_min -0.77
_refine_ls_extinction_method None
_refine_ls_goodness_of_fit_ref 1.0194
_refine_ls_hydrogen_treatment constr
_refine_ls_matrix_type full
_refine_ls_number_parameters 289
_refine_ls_number_reflns 5050
_refine_ls_number_restraints 0
_refine_ls_R_factor_all 0.0502
_refine_ls_R_factor_gt 0.0399
_refine_ls_shift/su_max 0.0012075
_refine_ls_shift/su_mean 0.0000477
_refine_ls_structure_factor_coef Fsqd
_refine_ls_weighting_details
;
 Method= Modified Sheldrick 
 w=1/[\s^2^(F^2^) + ( 0.07P)^2^ + 5.64P] 
 ,where P=(max(Fo^2^,0) + 2Fc^2^)/3 
;
_refine_ls_weighting_scheme calc
_refine_ls_wR_factor_all 0.1190
_refine_ls_wR_factor_gt 0.1076
_refine_ls_wR_factor_ref 0.1190
_reflns_limit_h_max 20
_reflns_limit_h_min 0
_reflns_limit_k_max 19
_reflns_limit_k_min 0
_reflns_limit_l_max 23
_reflns_limit_l_min 0
_reflns_number_gt 4087
_reflns_number_total 5050
_reflns_threshold_expression I>2.0\s(I)
_oxford_diffrn_Wilson_B_factor 2.54
_oxford_diffrn_Wilson_scale 0.80
_oxford_refine_ls_scale 1.185(6)
_oxford_structure_analysis_title 7631
_cod_data_source_file d2sc04601f2.cif
_cod_data_source_block 8-SeMe4-ester
_cod_depositor_comments
;
The following automatic conversions were performed:

data item '_chemical_melting_point' value 'not measured' was changed
to '?' -- the value is undefined or not given.

data item '_exptl_crystal_density_meas' value 'not measured' was
changed to '?' -- the value is perceived as not measured.

Automatic conversion script
Id: cif_fix_values 7556 2019-12-06 15:28:31Z antanas 

 Adding full bibliography for 1567655--1567664.cif.
;
_cod_original_sg_symbol_H-M 'P b c n '
_cod_database_code 1567661
_oxford_refine_reflns_threshold_expression I>-10.0\s(I)
_refine_ls_r_factor_ref 0.0502
_reflns_number_all 5050

loop_
_symmetry_equiv_pos_as_xyz
x,y,z
-x,-y,-z
x,-y,z+1/2
-x,y,-z+1/2
-x+1/2,-y+1/2,z+1/2
x+1/2,y+1/2,-z+1/2
x+1/2,-y+1/2,-z
-x+1/2,y+1/2,z

loop_
_atom_site_label
_atom_site_type_symbol
_atom_site_fract_x
_atom_site_fract_y
_atom_site_fract_z
_atom_site_U_iso_or_equiv
_atom_site_occupancy
_atom_site_adp_type
_atom_site_refinement_flags_posn
_atom_site_refinement_flags_adp
_atom_site_refinement_flags_occupancy
_atom_site_disorder_assembly
_atom_site_disorder_group
_atom_site_attached_hydrogens
N1 N 0.46823(19) 0.65454(19) 0.26954(16) 0.0275 1.0000 Uani . . . . . .
C2 C 0.4846(2) 0.6503(2) 0.34211(18) 0.0265 1.0000 Uani . . . . . .
C3 C 0.4175(2) 0.6748(2) 0.38554(19) 0.0288 1.0000 Uani . . . . . .
C4 C 0.4240(2) 0.6675(2) 0.45782(19) 0.0288 1.0000 Uani . . . . . .
C5 C 0.4962(2) 0.6338(2) 0.48738(18) 0.0281 1.0000 Uani . . . . . .
C6 C 0.5630(2) 0.6093(2) 0.44520(18) 0.0285 1.0000 Uani . . . . . .
C7 C 0.5582(2) 0.6178(2) 0.37251(18) 0.0274 1.0000 Uani . . . . . .
Se8 Se 0.31903(3) 0.71613(3) 0.34085(2) 0.0372 1.0000 Uani . . . . . .
C9 C 0.2546(3) 0.7463(4) 0.4238(2) 0.0481 1.0000 Uani . . . . . .
Se10 Se 0.64939(2) 0.58244(3) 0.314800(19) 0.0314 1.0000 Uani . . . . . .
C11 C 0.7117(3) 0.5174(3) 0.3840(2) 0.0431 1.0000 Uani . . . . . .
C12 C 0.4971(2) 0.6226(2) 0.56550(19) 0.0307 1.0000 Uani . . . . . .
O13 O 0.43920(18) 0.6419(2) 0.60283(15) 0.0400 1.0000 Uani . . . . . .
O14 O 0.56702(17) 0.58615(19) 0.58888(13) 0.0344 1.0000 Uani . . . . . .
C15 C 0.5704(3) 0.5675(3) 0.66395(19) 0.0349 1.0000 Uani . . . . . .
C16 C 0.6023(3) 0.6419(3) 0.7043(2) 0.0412 1.0000 Uani . . . . . .
N51 N 0.46752(18) 0.8981(2) 0.26868(16) 0.0279 1.0000 Uani . . . . . .
C52 C 0.4815(2) 0.8949(2) 0.34151(18) 0.0266 1.0000 Uani . . . . . .
C53 C 0.4138(2) 0.9222(2) 0.38334(18) 0.0278 1.0000 Uani . . . . . .
C54 C 0.4189(2) 0.9177(3) 0.45586(18) 0.0301 1.0000 Uani . . . . . .
C55 C 0.4900(2) 0.8836(2) 0.48700(19) 0.0298 1.0000 Uani . . . . . .
C56 C 0.5571(2) 0.8587(3) 0.44695(19) 0.0304 1.0000 Uani . . . . . .
C57 C 0.5550(2) 0.8654(2) 0.37391(18) 0.0274 1.0000 Uani . . . . . .
Se58 Se 0.31984(2) 0.96968(3) 0.33659(2) 0.0362 1.0000 Uani . . . . . .
C59 C 0.2617(3) 1.0124(3) 0.4185(2) 0.0450 1.0000 Uani . . . . . .
Se60 Se 0.64975(2) 0.83619(3) 0.31929(2) 0.0333 1.0000 Uani . . . . . .
C61 C 0.7218(3) 0.7923(3) 0.3938(2) 0.0424 1.0000 Uani . . . . . .
C62 C 0.4963(2) 0.8754(3) 0.56517(19) 0.0336 1.0000 Uani . . . . . .
O63 O 0.5536(2) 0.8417(2) 0.59468(15) 0.0455 1.0000 Uani . . . . . .
O64 O 0.43169(17) 0.9122(2) 0.59780(14) 0.0373 1.0000 Uani . . . . . .
C65 C 0.4337(3) 0.9134(3) 0.67413(19) 0.0381 1.0000 Uani . . . . . .
C66 C 0.3914(3) 0.8371(3) 0.7031(2) 0.0454 1.0000 Uani . . . . . .
H41 H 0.3801 0.6837 0.4876 0.0345 1.0000 Uiso R . . . . .
H61 H 0.6104 0.5880 0.4653 0.0338 1.0000 Uiso R . . . . .
H151 H 0.6071 0.5209 0.6705 0.0415 1.0000 Uiso R . . . . .
H152 H 0.5150 0.5516 0.6792 0.0415 1.0000 Uiso R . . . . .
H162 H 0.6007 0.6294 0.7532 0.0618 1.0000 Uiso R . . . . .
H161 H 0.6581 0.6521 0.6903 0.0619 1.0000 Uiso R . . . . .
H163 H 0.5686 0.6898 0.6948 0.0618 1.0000 Uiso R . . . . .
H541 H 0.3753 0.9368 0.4829 0.0361 1.0000 Uiso R . . . . .
H561 H 0.6039 0.8371 0.4685 0.0358 1.0000 Uiso R . . . . .
H651 H 0.4913 0.9145 0.6898 0.0456 1.0000 Uiso R . . . . .
H652 H 0.4028 0.9645 0.6896 0.0459 1.0000 Uiso R . . . . .
H662 H 0.3965 0.8377 0.7531 0.0680 1.0000 Uiso R . . . . .
H661 H 0.4183 0.7878 0.6843 0.0680 1.0000 Uiso R . . . . .
H663 H 0.3339 0.8380 0.6900 0.0680 1.0000 Uiso R . . . . .
H611 H 0.7741 0.7759 0.3734 0.0641 1.0000 Uiso R . . . . .
H612 H 0.6964 0.7439 0.4162 0.0640 1.0000 Uiso R . . . . .
H613 H 0.7316 0.8358 0.4287 0.0636 1.0000 Uiso R . . . . .
H591 H 0.2167 1.0476 0.4020 0.0678 1.0000 Uiso R . . . . .
H592 H 0.2407 0.9656 0.4460 0.0681 1.0000 Uiso R . . . . .
H593 H 0.3004 1.0456 0.4452 0.0679 1.0000 Uiso R . . . . .
H91 H 0.2016 0.7680 0.4095 0.0719 1.0000 Uiso R . . . . .
H92 H 0.2846 0.7888 0.4495 0.0719 1.0000 Uiso R . . . . .
H93 H 0.2484 0.6971 0.4523 0.0719 1.0000 Uiso R . . . . .
H111 H 0.7529 0.4856 0.3594 0.0646 1.0000 Uiso R . . . . .
H112 H 0.7371 0.5542 0.4170 0.0652 1.0000 Uiso R . . . . .
H113 H 0.6750 0.4792 0.4073 0.0646 1.0000 Uiso R . . . . .

loop_
_atom_site_aniso_label
_atom_site_aniso_U_11
_atom_site_aniso_U_22
_atom_site_aniso_U_33
_atom_site_aniso_U_23
_atom_site_aniso_U_13
_atom_site_aniso_U_12
N1 0.0275(13) 0.0315(15) 0.0235(14) 0.0013(11) 0.0002(11) -0.0021(11)
C2 0.0273(16) 0.0307(18) 0.0216(16) -0.0003(13) 0.0019(12) -0.0012(13)
C3 0.0267(15) 0.0348(19) 0.0250(17) 0.0011(14) 0.0003(13) -0.0015(13)
C4 0.0263(15) 0.0350(19) 0.0251(17) -0.0038(14) 0.0023(13) 0.0003(13)
C5 0.0311(16) 0.0340(18) 0.0192(15) -0.0020(13) 0.0001(12) -0.0017(14)
C6 0.0285(15) 0.0341(18) 0.0230(16) -0.0003(14) -0.0007(13) 0.0027(14)
C7 0.0278(15) 0.0329(18) 0.0215(16) -0.0045(13) 0.0041(12) 0.0008(13)
Se8 0.0299(2) 0.0547(3) 0.0271(2) 0.00774(17) 0.00242(14) 0.00643(16)
C9 0.035(2) 0.073(3) 0.036(2) 0.008(2) 0.0094(17) 0.015(2)
Se10 0.0284(2) 0.0418(2) 0.0239(2) -0.00249(15) 0.00207(13) 0.00394(15)
C11 0.0361(19) 0.057(3) 0.036(2) 0.0091(19) 0.0018(16) 0.0163(18)
C12 0.0339(18) 0.0365(19) 0.0218(16) -0.0015(14) 0.0014(13) 0.0001(15)
O13 0.0367(14) 0.0596(19) 0.0236(13) -0.0006(12) 0.0029(11) 0.0058(13)
O14 0.0365(13) 0.0468(16) 0.0200(12) 0.0008(11) 0.0018(10) 0.0051(11)
C15 0.042(2) 0.043(2) 0.0201(17) 0.0042(14) 0.0013(14) 0.0048(16)
C16 0.043(2) 0.051(2) 0.0303(19) -0.0010(18) -0.0008(16) -0.0065(18)
N51 0.0254(12) 0.0373(16) 0.0211(14) 0.0008(12) -0.0019(10) -0.0002(12)
C52 0.0256(15) 0.0329(18) 0.0212(16) 0.0021(13) -0.0008(12) -0.0022(13)
C53 0.0270(15) 0.0337(18) 0.0228(16) 0.0020(13) -0.0011(12) -0.0002(13)
C54 0.0287(16) 0.041(2) 0.0205(16) 0.0004(14) 0.0001(12) 0.0008(14)
C55 0.0325(17) 0.0353(19) 0.0216(16) 0.0008(13) -0.0038(13) -0.0025(14)
C56 0.0282(16) 0.0392(19) 0.0237(17) 0.0031(14) -0.0063(13) -0.0015(14)
C57 0.0249(15) 0.0360(18) 0.0212(16) 0.0000(13) -0.0003(12) -0.0004(13)
Se58 0.0303(2) 0.0516(3) 0.0265(2) 0.00243(17) -0.00204(14) 0.00789(17)
C59 0.0346(19) 0.060(3) 0.040(2) -0.009(2) -0.0006(17) 0.0165(19)
Se60 0.0293(2) 0.0449(3) 0.0257(2) -0.00383(16) -0.00042(14) 0.00311(15)
C61 0.039(2) 0.056(3) 0.032(2) -0.0020(18) -0.0068(16) 0.0145(18)
C62 0.0335(18) 0.045(2) 0.0227(17) 0.0023(15) -0.0031(14) -0.0039(16)
O63 0.0438(16) 0.068(2) 0.0247(14) 0.0078(13) -0.0058(12) 0.0094(14)
O64 0.0367(13) 0.0562(18) 0.0191(12) -0.0001(12) -0.0018(10) 0.0033(12)
C65 0.044(2) 0.052(2) 0.0189(16) -0.0008(16) -0.0004(14) -0.0028(18)
C66 0.052(2) 0.050(3) 0.035(2) 0.0021(19) 0.0049(19) -0.0049(19)

loop_
_atom_type_symbol
_atom_type_scat_dispersion_real
_atom_type_scat_dispersion_imag
_atom_type_scat_Cromer_Mann_a1
_atom_type_scat_Cromer_Mann_b1
_atom_type_scat_Cromer_Mann_a2
_atom_type_scat_Cromer_Mann_b2
_atom_type_scat_Cromer_Mann_a3
_atom_type_scat_Cromer_Mann_b3
_atom_type_scat_Cromer_Mann_a4
_atom_type_scat_Cromer_Mann_b4
_atom_type_scat_Cromer_Mann_c
_atom_type_scat_source
C 0.0181 0.0091 2.3100 20.8439 1.0200 10.2075 1.5886 0.5687 0.8650 51.6512 0.2156 'International Tables Vol C 4.2.6.8 and 6.1.1.4'
H 0.0000 0.0000 0.4930 10.5109 0.3229 26.1257 0.1402 3.1424 0.0408 57.7998 0.0030 'International Tables Vol C 4.2.6.8 and 6.1.1.4'
N 0.0311 0.0180 12.2126 0.0057 3.1322 9.8933 2.0125 28.9975 1.1663 0.5826 -11.5290 'International Tables Vol C 4.2.6.8 and 6.1.1.4'
O 0.0492 0.0322 3.0485 13.2771 2.2868 5.7011 1.5463 0.3239 0.8670 32.9089 0.2508 'International Tables Vol C 4.2.6.8 and 6.1.1.4'
Se -0.7943 1.1372 17.0006 2.4098 5.8196 0.2726 3.9731 15.2372 4.3543 43.8163 2.8409 'International Tables Vol C 4.2.6.8 and 6.1.1.4'

loop_
_geom_angle_atom_site_label_1
_geom_angle_site_symmetry_1
_geom_angle_atom_site_label_2
_geom_angle_site_symmetry_2
_geom_angle_atom_site_label_3
_geom_angle_site_symmetry_3
_geom_angle
_geom_angle_publ_flag
N1 4_655 N1 . C2 . 115.4(4) yes
N1 . C2 . C3 . 114.8(3) yes
N1 . C2 . C7 . 125.1(3) yes
C3 . C2 . C7 . 119.8(3) yes
C2 . C3 . C4 . 120.1(3) yes
C2 . C3 . Se8 . 117.6(3) yes
C4 . C3 . Se8 . 122.3(3) yes
C3 . C4 . C5 . 119.7(3) yes
C3 . C4 . H41 . 121.4 no
C5 . C4 . H41 . 118.9 no
C4 . C5 . C6 . 120.8(3) yes
C4 . C5 . C12 . 117.0(3) yes
C6 . C5 . C12 . 122.2(3) yes
C5 . C6 . C7 . 120.2(3) yes
C5 . C6 . H61 . 120.0 no
C7 . C6 . H61 . 119.8 no
C2 . C7 . C6 . 119.2(3) yes
C2 . C7 . Se10 . 120.7(3) yes
C6 . C7 . Se10 . 120.0(3) yes
C3 . Se8 . C9 . 99.28(17) yes
Se8 . C9 . H91 . 109.3 no
Se8 . C9 . H92 . 108.7 no
H91 . C9 . H92 . 109.8 no
Se8 . C9 . H93 . 108.4 no
H91 . C9 . H93 . 111.1 no
H92 . C9 . H93 . 109.6 no
C7 . Se10 . C11 . 99.06(16) yes
Se10 . C11 . H111 . 107.6 no
Se10 . C11 . H112 . 110.1 no
H111 . C11 . H112 . 110.6 no
Se10 . C11 . H113 . 109.6 no
H111 . C11 . H113 . 108.6 no
H112 . C11 . H113 . 110.3 no
C5 . C12 . O13 . 123.2(3) yes
C5 . C12 . O14 . 112.9(3) yes
O13 . C12 . O14 . 123.9(3) yes
C12 . O14 . C15 . 116.4(3) yes
O14 . C15 . C16 . 110.8(3) yes
O14 . C15 . H151 . 107.9 no
C16 . C15 . H151 . 109.5 no
O14 . C15 . H152 . 108.2 no
C16 . C15 . H152 . 111.4 no
H151 . C15 . H152 . 109.0 no
C15 . C16 . H162 . 109.1 no
C15 . C16 . H161 . 108.2 no
H162 . C16 . H161 . 109.6 no
C15 . C16 . H163 . 109.8 no
H162 . C16 . H163 . 109.8 no
H161 . C16 . H163 . 110.3 no
N51 4_655 N51 . C52 . 115.1(4) yes
N51 . C52 . C53 . 115.0(3) yes
N51 . C52 . C57 . 125.3(3) yes
C53 . C52 . C57 . 119.8(3) yes
C52 . C53 . C54 . 120.0(3) yes
C52 . C53 . Se58 . 117.7(3) yes
C54 . C53 . Se58 . 122.2(3) yes
C53 . C54 . C55 . 119.5(3) yes
C53 . C54 . H541 . 119.8 no
C55 . C54 . H541 . 120.7 no
C54 . C55 . C56 . 121.0(3) yes
C54 . C55 . C62 . 120.7(3) yes
C56 . C55 . C62 . 118.3(3) yes
C55 . C56 . C57 . 120.8(3) yes
C55 . C56 . H561 . 119.8 no
C57 . C56 . H561 . 119.5 no
C52 . C57 . C56 . 118.8(3) yes
C52 . C57 . Se60 . 120.6(3) yes
C56 . C57 . Se60 . 120.5(3) yes
C53 . Se58 . C59 . 98.16(17) yes
Se58 . C59 . H591 . 107.4 no
Se58 . C59 . H592 . 109.6 no
H591 . C59 . H592 . 111.0 no
Se58 . C59 . H593 . 107.9 no
H591 . C59 . H593 . 109.8 no
H592 . C59 . H593 . 110.9 no
C57 . Se60 . C61 . 99.30(17) yes
Se60 . C61 . H611 . 108.6 no
Se60 . C61 . H612 . 110.7 no
H611 . C61 . H612 . 109.3 no
Se60 . C61 . H613 . 109.9 no
H611 . C61 . H613 . 109.1 no
H612 . C61 . H613 . 109.1 no
C55 . C62 . O63 . 123.7(4) yes
C55 . C62 . O64 . 111.8(3) yes
O63 . C62 . O64 . 124.5(4) yes
C62 . O64 . C65 . 116.9(3) yes
O64 . C65 . C66 . 110.4(4) yes
O64 . C65 . H651 . 109.2 no
C66 . C65 . H651 . 109.5 no
O64 . C65 . H652 . 107.2 no
C66 . C65 . H652 . 108.9 no
H651 . C65 . H652 . 111.6 no
C65 . C66 . H662 . 108.7 no
C65 . C66 . H661 . 108.4 no
H662 . C66 . H661 . 110.0 no
C65 . C66 . H663 . 109.2 no
H662 . C66 . H663 . 110.1 no
H661 . C66 . H663 . 110.4 no

loop_
_geom_bond_atom_site_label_1
_geom_bond_site_symmetry_1
_geom_bond_atom_site_label_2
_geom_bond_site_symmetry_2
_geom_bond_distance
_geom_bond_publ_flag
N1 . N1 4_655 1.262(6) yes
N1 . C2 . 1.409(5) yes
C2 . C3 . 1.412(5) yes
C2 . C7 . 1.413(5) yes
C3 . C4 . 1.385(5) yes
C3 . Se8 . 1.909(4) yes
C4 . C5 . 1.394(5) yes
C4 . H41 . 0.939 no
C5 . C6 . 1.394(5) yes
C5 . C12 . 1.499(5) yes
C6 . C7 . 1.393(5) yes
C6 . H61 . 0.915 no
C7 . Se10 . 1.913(3) yes
Se8 . C9 . 1.947(4) yes
C9 . H91 . 0.956 no
C9 . H92 . 0.961 no
C9 . H93 . 0.955 no
Se10 . C11 . 1.948(4) yes
C11 . H111 . 0.954 no
C11 . H112 . 0.949 no
C11 . H113 . 0.953 no
C12 . O13 . 1.209(5) yes
C12 . O14 . 1.338(5) yes
O14 . C15 . 1.461(4) yes
C15 . C16 . 1.497(6) yes
C15 . H151 . 0.953 no
C15 . H152 . 0.969 no
C16 . H162 . 0.953 no
C16 . H161 . 0.948 no
C16 . H163 . 0.949 no
N51 . N51 4_655 1.261(6) yes
N51 . C52 . 1.406(4) yes
C52 . C53 . 1.415(5) yes
C52 . C57 . 1.410(5) yes
C53 . C54 . 1.386(5) yes
C53 . Se58 . 1.905(3) yes
C54 . C55 . 1.395(5) yes
C54 . H541 . 0.919 no
C55 . C56 . 1.376(5) yes
C55 . C62 . 1.498(5) yes
C56 . C57 . 1.396(5) yes
C56 . H561 . 0.922 no
C57 . Se60 . 1.899(3) yes
Se58 . C59 . 1.939(4) yes
C59 . H591 . 0.964 no
C59 . H592 . 0.969 no
C59 . H593 . 0.960 no
Se60 . C61 . 1.957(4) yes
C61 . H611 . 0.960 no
C61 . H612 . 0.968 no
C61 . H613 . 0.970 no
C62 . O63 . 1.202(5) yes
C62 . O64 . 1.341(5) yes
O64 . C65 . 1.454(4) yes
C65 . C66 . 1.493(6) yes
C65 . H651 . 0.971 no
C65 . H652 . 0.994 no
C66 . H662 . 0.955 no
C66 . H661 . 0.961 no
C66 . H663 . 0.954 no
